data_4080435
loop_
_publ_author_name
'Zhao, Helen C.'
'Mello, Barbara'
'Fu, Bi-Li'
'Chowdhury, Hara'
'Szalda, David J.'
'Tsai, Ming-Kang'
'Grills, David C.'
'Rochford, Jonathan'

_publ_section_title
;
 Investigation of Monomeric versus Dimericfac-Rhenium(I) Tricarbonyl
 Systems Containing the Noninnocent 8-Oxyquinolate Ligand
;
_journal_issue 6
_journal_name_full Organometallics
_journal_page_first 1832
_journal_paper_doi 10.1021/om301250v
_journal_volume 32
_journal_year 2013
_chemical_formula_moiety 'C24 H11 Cl F2 N2 O8 Re2, C7 H8'
_chemical_formula_sum 'C31 H19 Cl F2 N2 O8 Re2'
_chemical_formula_weight 993.33
_chemical_name_systematic
; 
 ? 
;
_space_group_IT_number 14
_symmetry_cell_setting monoclinic
_symmetry_space_group_name_Hall '-P 2ybc'
_symmetry_space_group_name_H-M 'P 1 21/c 1'
_atom_sites_solution_hydrogens geom
_atom_sites_solution_primary direct
_atom_sites_solution_secondary difmap
_audit_creation_method SHELXL-97
_cell_angle_alpha 90.00
_cell_angle_beta 101.4740(10)
_cell_angle_gamma 90.00
_cell_formula_units_Z 4
_cell_length_a 9.9577(2)
_cell_length_b 13.3639(3)
_cell_length_c 23.9913(5)
_cell_measurement_reflns_used 5823
_cell_measurement_temperature 296(2)
_cell_measurement_theta_max 30.00
_cell_measurement_theta_min 2.59
_cell_volume 3128.81(12)
_computing_cell_refinement 'Bruker SAINT'
_computing_data_collection 'Bruker APEX2'
_computing_data_reduction 'Bruker SAINT'
_computing_molecular_graphics 'Bruker SHELXTL'
_computing_publication_material 'Bruker SHELXTL'
_computing_structure_refinement 'SHELXL-97 (Sheldrick, 1997)'
_computing_structure_solution 'SHELXS-97 (Sheldrick, 1990)'
_diffrn_ambient_temperature 296(2)
_diffrn_measured_fraction_theta_full 0.996
_diffrn_measured_fraction_theta_max 0.996
_diffrn_measurement_device_type 'Bruker APEX-II CCD'
_diffrn_measurement_method '\f and \w scans'
_diffrn_radiation_monochromator graphite
_diffrn_radiation_source 'fine-focus sealed tube'
_diffrn_radiation_type MoK\a
_diffrn_radiation_wavelength 0.71073
_diffrn_reflns_av_R_equivalents 0.0352
_diffrn_reflns_av_sigmaI/netI 0.0522
_diffrn_reflns_limit_h_max 12
_diffrn_reflns_limit_h_min -14
_diffrn_reflns_limit_k_max 19
_diffrn_reflns_limit_k_min -16
_diffrn_reflns_limit_l_max 34
_diffrn_reflns_limit_l_min -27
_diffrn_reflns_number 22923
_diffrn_reflns_theta_full 30.66
_diffrn_reflns_theta_max 30.66
_diffrn_reflns_theta_min 2.43
_diffrn_standards_number 0
_exptl_absorpt_coefficient_mu 7.881
_exptl_absorpt_correction_T_max 0.7461
_exptl_absorpt_correction_T_min 0.4467
_exptl_absorpt_correction_type multi-scan
_exptl_absorpt_process_details
; 
      SADABS Version 2007/2 (Sheldrick, Bruker AXS Inc.) 
;
_exptl_crystal_colour red
_exptl_crystal_density_diffrn 2.109
_exptl_crystal_density_method 'not measured'
_exptl_crystal_description plate
_exptl_crystal_F_000 1872
_exptl_crystal_size_max 0.17
_exptl_crystal_size_mid 0.10
_exptl_crystal_size_min 0.03
_refine_diff_density_max 1.210
_refine_diff_density_min -1.250
_refine_diff_density_rms 0.132
_refine_ls_extinction_method none
_refine_ls_goodness_of_fit_ref 0.980
_refine_ls_hydrogen_treatment noref
_refine_ls_matrix_type full
_refine_ls_number_parameters 415
_refine_ls_number_reflns 9644
_refine_ls_number_restraints 0
_refine_ls_restrained_S_all 0.980
_refine_ls_R_factor_all 0.0683
_refine_ls_R_factor_gt 0.0376
_refine_ls_shift/su_max 0.002
_refine_ls_shift/su_mean 0.000
_refine_ls_structure_factor_coef Fsqd
_refine_ls_weighting_details 'calc w=1/[\s^2^(Fo^2^)+(0.0263P)^2^+0.0000P] where P=(Fo^2^+2Fc^2^)/3'
_refine_ls_weighting_scheme calc
_refine_ls_wR_factor_gt 0.0637
_refine_ls_wR_factor_ref 0.0714
_reflns_number_gt 6657
_reflns_number_total 9644
_reflns_threshold_expression >2sigma(I)
_cod_data_source_file om301250v_si_002.cif
_cod_data_source_block jr61711
_cod_depositor_comments
;
The following automatic conversions were performed:

'_symmetry_cell_setting' value 'Monoclinic' changed to 'monoclinic'
according to /home/saulius/struct/CIF-dictionaries/cif_core.dic
dictionary named 'cif_core.dic' version 2.4.2 from 2011-04-26.

Automatic conversion script
Id: cif_fix_values 1891 2012-01-12 08:04:46Z andrius 
;
_cod_original_cell_volume 3128.81(11)
_cod_original_sg_symbol_H-M P2(1)/c
_cod_database_code 4080435

loop_
_symmetry_equiv_pos_as_xyz
'x, y, z'
'-x, y+1/2, -z+1/2'
'-x, -y, -z'
'x, -y-1/2, z-1/2'

loop_
_atom_site_label
_atom_site_type_symbol
_atom_site_fract_x
_atom_site_fract_y
_atom_site_fract_z
_atom_site_U_iso_or_equiv
_atom_site_adp_type
_atom_site_occupancy
_atom_site_symmetry_multiplicity
_atom_site_calc_flag
_atom_site_refinement_flags
Re1 Re 0.817021(17) 0.438929(13) 0.235841(7) 0.03621(5) Uani 1 1 d .
Cl Cl 1.04454(11) 0.35294(8) 0.27264(5) 0.0421(3) Uani 1 1 d .
C111 C 0.7235(5) 0.3160(4) 0.2171(2) 0.0516(13) Uani 1 1 d .
O111 O 0.6633(4) 0.2444(3) 0.2057(2) 0.0845(14) Uani 1 1 d .
C122 C 0.6478(5) 0.5050(4) 0.2089(2) 0.0456(11) Uani 1 1 d .
O122 O 0.5438(4) 0.5427(3) 0.19064(17) 0.0687(11) Uani 1 1 d .
C133 C 0.8513(5) 0.4394(4) 0.1599(2) 0.0483(12) Uani 1 1 d .
O133 O 0.8719(4) 0.4354(3) 0.11475(15) 0.0684(11) Uani 1 1 d .
N11 N 0.8021(3) 0.4440(3) 0.32515(15) 0.0391(9) Uani 1 1 d .
C12 C 0.7415(5) 0.3766(4) 0.3532(2) 0.0502(13) Uani 1 1 d .
H12 H 0.7008 0.3207 0.3338 0.060 Uiso 1 1 calc R
C13 C 0.7376(6) 0.3876(5) 0.4112(2) 0.0624(15) Uani 1 1 d .
H13 H 0.6944 0.3394 0.4295 0.075 Uiso 1 1 calc R
C14 C 0.7967(5) 0.4682(5) 0.4407(2) 0.0622(16) Uani 1 1 d .
H14 H 0.7951 0.4751 0.4791 0.075 Uiso 1 1 calc R
C15 C 0.8607(5) 0.5419(4) 0.41238(19) 0.0437(11) Uani 1 1 d .
C16 C 0.8615(4) 0.5266(3) 0.35377(19) 0.0384(10) Uani 1 1 d .
C17 C 0.9254(4) 0.5962(3) 0.32318(18) 0.0368(10) Uani 1 1 d .
C18 C 0.9856(4) 0.6801(4) 0.34995(19) 0.0442(11) Uani 1 1 d .
H18 H 1.0263 0.7265 0.3296 0.053 Uiso 1 1 calc R
C19 C 0.9865(5) 0.6966(4) 0.4077(2) 0.0556(14) Uani 1 1 d .
H19 H 1.0280 0.7534 0.4259 0.067 Uiso 1 1 calc R
C110 C 0.9257(5) 0.6285(5) 0.4369(2) 0.0543(14) Uani 1 1 d .
O17 O 0.9235(3) 0.5755(2) 0.26753(12) 0.0360(7) Uani 1 1 d .
H17 H 1.0011 0.5611 0.2635 0.043 Uiso 0.50 1 calc PR
F110 F 0.9282(3) 0.6434(3) 0.49324(12) 0.0802(11) Uani 1 1 d .
Re2 Re 1.267402(17) 0.449810(14) 0.293183(7) 0.03555(5) Uani 1 1 d .
C211 C 1.2344(5) 0.4810(4) 0.3674(2) 0.0466(12) Uani 1 1 d .
O211 O 1.2116(4) 0.4957(3) 0.41155(15) 0.0697(11) Uani 1 1 d .
C222 C 1.3732(5) 0.3375(4) 0.3239(2) 0.0476(12) Uani 1 1 d .
O222 O 1.4413(4) 0.2703(3) 0.34017(17) 0.0711(11) Uani 1 1 d .
C233 C 1.4318(5) 0.5257(3) 0.3100(2) 0.0415(11) Uani 1 1 d .
O233 O 1.5320(3) 0.5709(3) 0.32314(17) 0.0607(10) Uani 1 1 d .
N21 N 1.2783(4) 0.4166(3) 0.20570(16) 0.0423(9) Uani 1 1 d .
C22 C 1.3392(5) 0.3384(4) 0.1868(2) 0.0556(13) Uani 1 1 d .
H22 H 1.3819 0.2911 0.2128 0.067 Uiso 1 1 calc R
C23 C 1.3412(6) 0.3246(5) 0.1293(3) 0.0721(18) Uani 1 1 d .
H23 H 1.3824 0.2681 0.1175 0.087 Uiso 1 1 calc R
C24 C 1.2840(6) 0.3928(5) 0.0912(3) 0.0685(17) Uani 1 1 d .
H24 H 1.2884 0.3847 0.0531 0.082 Uiso 1 1 calc R
C25 C 1.2163(5) 0.4777(4) 0.1086(2) 0.0518(13) Uani 1 1 d .
C26 C 1.2151(4) 0.4866(4) 0.16729(19) 0.0413(11) Uani 1 1 d .
C27 C 1.1490(4) 0.5676(3) 0.18816(18) 0.0382(10) Uani 1 1 d .
C28 C 1.0862(5) 0.6386(4) 0.1520(2) 0.0527(13) Uani 1 1 d .
H28 H 1.0424 0.6922 0.1656 0.063 Uiso 1 1 calc R
C29 C 1.0877(6) 0.6307(5) 0.0926(2) 0.0643(16) Uani 1 1 d .
H29 H 1.0462 0.6797 0.0675 0.077 Uiso 1 1 calc R
C210 C 1.1492(6) 0.5522(5) 0.0735(2) 0.0633(16) Uani 1 1 d .
O27 O 1.1504(3) 0.5689(2) 0.24517(11) 0.0346(7) Uani 1 1 d .
H27 H 1.0715 0.5707 0.2504 0.041 Uiso 0.50 1 calc PR
F210 F 1.1458(4) 0.5448(3) 0.01664(12) 0.0968(13) Uani 1 1 d .
C1T C 0.6037(13) 0.7164(11) 0.0330(4) 0.133(5) Uani 1 1 d .
C2T C 0.4950(13) 0.6520(12) 0.0220(6) 0.190(8) Uani 1 1 d .
H2T H 0.4949 0.5912 0.0409 0.227 Uiso 1 1 calc R
C3T C 0.3907(14) 0.6816(11) -0.0171(6) 0.160(6) Uani 1 1 d .
H3T H 0.3173 0.6378 -0.0273 0.192 Uiso 1 1 calc R
C4T C 0.3823(10) 0.7770(11) -0.0450(4) 0.133(4) Uani 1 1 d .
H4T H 0.3048 0.7954 -0.0714 0.159 Uiso 1 1 calc R
C5T C 0.4939(13) 0.8409(7) -0.0311(4) 0.124(3) Uani 1 1 d .
H5T H 0.4960 0.9039 -0.0473 0.149 Uiso 1 1 calc R
C6T C 0.6024(9) 0.8030(9) 0.0089(4) 0.111(3) Uani 1 1 d .
H6T H 0.6798 0.8430 0.0190 0.134 Uiso 1 1 calc R
C7T C 0.7133(12) 0.6672(11) 0.0719(4) 0.262(9) Uani 1 1 d .
H7TA H 0.7988 0.6991 0.0702 0.314 Uiso 1 1 calc R
H7TB H 0.7172 0.5981 0.0613 0.314 Uiso 1 1 calc R
H7TC H 0.6967 0.6716 0.1099 0.314 Uiso 1 1 calc R

loop_
_atom_site_aniso_label
_atom_site_aniso_U_11
_atom_site_aniso_U_22
_atom_site_aniso_U_33
_atom_site_aniso_U_23
_atom_site_aniso_U_13
_atom_site_aniso_U_12
Re1 0.03190(9) 0.03609(11) 0.04145(10) -0.00140(8) 0.00921(7) -0.00272(8)
Cl 0.0339(5) 0.0340(6) 0.0598(7) -0.0005(5) 0.0125(5) -0.0020(4)
C111 0.038(3) 0.043(3) 0.070(3) -0.001(3) 0.002(2) -0.001(2)
O111 0.062(3) 0.042(2) 0.137(4) -0.005(2) -0.009(3) -0.017(2)
C122 0.045(3) 0.039(3) 0.054(3) 0.007(2) 0.013(2) -0.005(2)
O122 0.047(2) 0.068(3) 0.088(3) 0.020(2) 0.008(2) 0.0124(19)
C133 0.038(3) 0.054(3) 0.051(3) -0.011(2) 0.006(2) -0.009(2)
O133 0.079(3) 0.085(3) 0.043(2) -0.0146(19) 0.0179(19) -0.012(2)
N11 0.0288(18) 0.042(2) 0.049(2) 0.0055(18) 0.0146(16) 0.0050(16)
C12 0.037(3) 0.047(3) 0.071(3) 0.016(3) 0.023(2) 0.002(2)
C13 0.057(3) 0.071(4) 0.064(4) 0.022(3) 0.025(3) 0.002(3)
C14 0.056(3) 0.093(5) 0.042(3) 0.015(3) 0.020(2) 0.015(3)
C15 0.042(3) 0.052(3) 0.040(2) 0.004(2) 0.014(2) 0.010(2)
C16 0.032(2) 0.041(3) 0.044(3) 0.003(2) 0.0116(18) 0.0030(19)
C17 0.031(2) 0.042(3) 0.039(2) 0.001(2) 0.0107(18) 0.0040(19)
C18 0.044(3) 0.042(3) 0.048(3) -0.003(2) 0.011(2) 0.001(2)
C19 0.051(3) 0.062(4) 0.052(3) -0.016(3) 0.007(2) -0.002(3)
C110 0.043(3) 0.084(4) 0.038(3) -0.009(3) 0.013(2) 0.010(3)
O17 0.0363(16) 0.0352(17) 0.0397(16) -0.0030(13) 0.0154(13) -0.0030(13)
F110 0.080(2) 0.122(3) 0.0404(17) -0.0188(18) 0.0164(15) 0.001(2)
Re2 0.03163(9) 0.03721(11) 0.03895(10) -0.00315(8) 0.00980(7) -0.00005(7)
C211 0.046(3) 0.046(3) 0.045(3) 0.000(2) 0.004(2) 0.006(2)
O211 0.081(3) 0.087(3) 0.043(2) -0.001(2) 0.0161(19) 0.017(2)
C222 0.042(3) 0.049(3) 0.054(3) 0.000(2) 0.014(2) 0.000(2)
O222 0.066(3) 0.054(3) 0.092(3) 0.017(2) 0.013(2) 0.019(2)
C233 0.040(3) 0.032(3) 0.053(3) -0.001(2) 0.011(2) 0.008(2)
O233 0.0348(19) 0.057(2) 0.088(3) -0.009(2) 0.0076(18) -0.0048(17)
N21 0.037(2) 0.046(2) 0.047(2) -0.0123(18) 0.0173(17) -0.0057(18)
C22 0.048(3) 0.047(3) 0.076(4) -0.020(3) 0.023(3) -0.002(2)
C23 0.066(4) 0.081(5) 0.078(4) -0.039(4) 0.036(3) -0.003(3)
C24 0.059(4) 0.097(5) 0.057(4) -0.033(3) 0.031(3) -0.018(3)
C25 0.048(3) 0.074(4) 0.036(3) -0.009(3) 0.015(2) -0.017(3)
C26 0.031(2) 0.050(3) 0.046(3) -0.011(2) 0.0155(19) -0.011(2)
C27 0.037(2) 0.045(3) 0.036(2) 0.000(2) 0.0135(18) -0.009(2)
C28 0.060(3) 0.053(3) 0.047(3) 0.004(2) 0.014(2) -0.005(3)
C29 0.072(4) 0.070(4) 0.049(3) 0.017(3) 0.008(3) -0.007(3)
C210 0.071(4) 0.084(5) 0.040(3) -0.010(3) 0.022(3) -0.023(3)
O27 0.0331(15) 0.0382(18) 0.0343(15) -0.0048(12) 0.0115(12) -0.0048(13)
F210 0.117(3) 0.144(4) 0.0348(17) -0.0009(19) 0.0277(18) -0.023(3)
C1T 0.152(10) 0.192(12) 0.061(5) -0.001(7) 0.038(6) 0.091(10)
C2T 0.136(11) 0.274(18) 0.182(13) -0.147(13) 0.087(10) -0.099(13)
C3T 0.149(11) 0.190(13) 0.162(12) -0.092(10) 0.085(9) -0.107(11)
C4T 0.074(6) 0.222(14) 0.099(7) -0.044(8) 0.011(5) -0.009(8)
C5T 0.158(10) 0.117(8) 0.116(8) 0.006(6) 0.070(7) 0.027(8)
C6T 0.066(5) 0.166(10) 0.104(7) -0.074(7) 0.021(5) -0.016(6)
C7T 0.238(14) 0.45(2) 0.097(7) -0.017(11) 0.031(8) 0.236(16)

loop_
_atom_type_symbol
_atom_type_description
_atom_type_scat_dispersion_real
_atom_type_scat_dispersion_imag
_atom_type_scat_source
C C 0.0033 0.0016 'International Tables Vol C Tables 4.2.6.8 and 6.1.1.4'
H H 0.0000 0.0000 'International Tables Vol C Tables 4.2.6.8 and 6.1.1.4'
N N 0.0061 0.0033 'International Tables Vol C Tables 4.2.6.8 and 6.1.1.4'
O O 0.0106 0.0060 'International Tables Vol C Tables 4.2.6.8 and 6.1.1.4'
F F 0.0171 0.0103 'International Tables Vol C Tables 4.2.6.8 and 6.1.1.4'
Cl Cl 0.1484 0.1585 'International Tables Vol C Tables 4.2.6.8 and 6.1.1.4'
Re Re -1.0185 7.2310 'International Tables Vol C Tables 4.2.6.8 and 6.1.1.4'

loop_
_geom_angle_atom_site_label_1
_geom_angle_atom_site_label_2
_geom_angle_atom_site_label_3
_geom_angle
C111 Re1 C122 87.8(2)
C111 Re1 C133 87.1(2)
C122 Re1 C133 89.4(2)
C111 Re1 O17 173.33(18)
C122 Re1 O17 93.82(16)
C133 Re1 O17 99.39(15)
C111 Re1 N11 97.70(19)
C122 Re1 N11 95.17(17)
C133 Re1 N11 173.49(16)
O17 Re1 N11 75.72(12)
C111 Re1 Cl 93.00(14)
C122 Re1 Cl 179.14(16)
C133 Re1 Cl 90.94(15)
O17 Re1 Cl 85.34(8)
N11 Re1 Cl 84.42(9)
Re2 Cl Re1 121.58(4)
O111 C111 Re1 177.5(5)
O122 C122 Re1 177.2(5)
O133 C133 Re1 177.2(5)
C12 N11 C16 118.9(4)
C12 N11 Re1 126.8(3)
C16 N11 Re1 114.3(3)
N11 C12 C13 122.0(5)
N11 C12 H12 119.0
C13 C12 H12 119.0
C14 C13 C12 120.2(5)
C14 C13 H13 119.9
C12 C13 H13 119.9
C13 C14 C15 119.5(5)
C13 C14 H14 120.2
C15 C14 H14 120.2
C110 C15 C14 126.0(5)
C110 C15 C16 116.3(4)
C14 C15 C16 117.7(5)
N11 C16 C17 117.7(4)
N11 C16 C15 121.6(4)
C17 C16 C15 120.7(4)
O17 C17 C18 123.1(4)
O17 C17 C16 117.2(4)
C18 C17 C16 119.7(4)
C17 C18 C19 120.6(5)
C17 C18 H18 119.7
C19 C18 H18 119.7
C110 C19 C18 119.2(5)
C110 C19 H19 120.4
C18 C19 H19 120.4
F110 C110 C19 119.4(5)
F110 C110 C15 117.1(5)
C19 C110 C15 123.5(5)
C17 O17 Re1 115.2(2)
C17 O17 H17 109.5
Re1 O17 H17 99.6
C222 Re2 C233 87.2(2)
C222 Re2 C211 89.8(2)
C233 Re2 C211 89.2(2)
C222 Re2 O27 170.94(16)
C233 Re2 O27 94.02(15)
C211 Re2 O27 99.23(16)
C222 Re2 N21 94.78(18)
C233 Re2 N21 96.18(17)
C211 Re2 N21 173.07(17)
O27 Re2 N21 76.16(13)
C222 Re2 Cl 93.94(15)
C233 Re2 Cl 178.07(14)
C211 Re2 Cl 89.21(15)
O27 Re2 Cl 85.08(8)
N21 Re2 Cl 85.27(10)
O211 C211 Re2 177.0(5)
O222 C222 Re2 176.2(4)
O233 C233 Re2 176.4(4)
C22 N21 C26 118.9(4)
C22 N21 Re2 127.2(4)
C26 N21 Re2 113.9(3)
N21 C22 C23 122.5(5)
N21 C22 H22 118.8
C23 C22 H22 118.8
C24 C23 C22 119.9(6)
C24 C23 H23 120.0
C22 C23 H23 120.0
C23 C24 C25 120.4(5)
C23 C24 H24 119.8
C25 C24 H24 119.8
C210 C25 C26 116.4(5)
C210 C25 C24 126.4(5)
C26 C25 C24 117.2(5)
N21 C26 C27 117.9(4)
N21 C26 C25 121.1(5)
C27 C26 C25 121.0(5)
C28 C27 O27 123.0(4)
C28 C27 C26 120.0(4)
O27 C27 C26 116.9(4)
C27 C28 C29 119.4(5)
C27 C28 H28 120.3
C29 C28 H28 120.3
C210 C29 C28 119.6(5)
C210 C29 H29 120.2
C28 C29 H29 120.2
C29 C210 F210 118.5(6)
C29 C210 C25 123.5(5)
F210 C210 C25 117.9(5)
C27 O27 Re2 114.9(3)
C27 O27 H27 109.5
Re2 O27 H27 111.8
C6T C1T C2T 122.7(12)
C6T C1T C7T 129.5(16)
C2T C1T C7T 107.8(15)
C3T C2T C1T 115.5(16)
C3T C2T H2T 122.2
C1T C2T H2T 122.2
C2T C3T C4T 124.4(12)
C2T C3T H3T 117.8
C4T C3T H3T 117.8
C5T C4T C3T 117.7(10)
C5T C4T H4T 121.1
C3T C4T H4T 121.1
C4T C5T C6T 114.6(10)
C4T C5T H5T 122.7
C6T C5T H5T 122.7
C1T C6T C5T 124.9(10)
C1T C6T H6T 117.5
C5T C6T H6T 117.5
C1T C7T H7TA 109.5
C1T C7T H7TB 109.5
H7TA C7T H7TB 109.5
C1T C7T H7TC 109.5
H7TA C7T H7TC 109.5
H7TB C7T H7TC 109.5

loop_
_geom_bond_atom_site_label_1
_geom_bond_atom_site_label_2
_geom_bond_distance
Re1 C111 1.898(5)
Re1 C122 1.898(5)
Re1 C133 1.919(5)
Re1 O17 2.171(3)
Re1 N11 2.178(4)
Re1 Cl 2.5371(11)
Cl Re2 2.5315(11)
C111 O111 1.134(5)
C122 O122 1.156(5)
C133 O133 1.144(6)
N11 C12 1.338(5)
N11 C16 1.370(6)
C12 C13 1.409(7)
C12 H12 0.9300
C13 C14 1.357(8)
C13 H13 0.9300
C14 C15 1.417(7)
C14 H14 0.9300
C15 C110 1.398(7)
C15 C16 1.422(6)
C16 C17 1.412(6)
C17 O17 1.360(5)
C17 C18 1.369(6)
C18 C19 1.402(6)
C18 H18 0.9300
C19 C110 1.362(7)
C19 H19 0.9300
C110 F110 1.360(5)
O17 H17 0.8200
Re2 C222 1.896(5)
Re2 C233 1.900(5)
Re2 C211 1.919(5)
Re2 O27 2.164(3)
Re2 N21 2.169(4)
C211 O211 1.144(5)
C222 O222 1.147(5)
C233 O233 1.155(5)
N21 C22 1.333(6)
N21 C26 1.375(6)
C22 C23 1.395(7)
C22 H22 0.9300
C23 C24 1.335(8)
C23 H23 0.9300
C24 C25 1.425(8)
C24 H24 0.9300
C25 C210 1.386(8)
C25 C26 1.416(6)
C26 C27 1.410(6)
C27 C28 1.351(6)
C27 O27 1.365(5)
C28 C29 1.432(7)
C28 H28 0.9300
C29 C210 1.340(8)
C29 H29 0.9300
C210 F210 1.362(6)
O27 H27 0.8200
C1T C6T 1.293(13)
C1T C2T 1.367(16)
C1T C7T 1.445(11)
C2T C3T 1.314(18)
C2T H2T 0.9300
C3T C4T 1.435(15)
C3T H3T 0.9300
C4T C5T 1.388(12)
C4T H4T 0.9300
C5T C6T 1.389(11)
C5T H5T 0.9300
C6T H6T 0.9300
C7T H7TA 0.9600
C7T H7TB 0.9600
C7T H7TC 0.9600
